data_4344334
loop_
_publ_author_name
'McCarthy, P.J.'
'Rohrer, D.C.'
'Lauffenburger, J.C.'
'Schreiner, M.M.'

_publ_section_title
;
 Crystal structure, low-temperature crystal spectra, and IR spectra of
 tricesium dichlorotetraaquovanadium(III) chloride and some analogous
 molecules
;
_journal_name_full 'Inorganic Chemistry'
_journal_page_first 1571
_journal_page_last 1576
_journal_volume 20
_journal_year 1981
_chemical_formula_sum 'Cl6 Cs3 H8 O4 V'
_chemical_name_systematic 'Cs3 (V Cl2 (H2 O)4) Cl4'
_space_group_IT_number 71
_symmetry_space_group_name_Hall '-I 2 2'
_symmetry_space_group_name_H-M 'I m m m'
_cell_angle_alpha 90
_cell_angle_beta 90
_cell_angle_gamma 90
_cell_formula_units_Z 2
_cell_length_a 8.354
_cell_length_b 17.666
_cell_length_c 6.044
_cell_volume 891.984
_citation_journal_id_ASTM INOCAJ
_cod_data_source_file McCarthy_INOCAJ_1981_1395.cif
_cod_data_source_block H8Cl6Cs3O4V1
_cod_original_cell_volume 891.9843
_cod_original_formula_sum 'H8 Cl6 Cs3 O4 V1'
_cod_database_code 4344334

loop_
_symmetry_equiv_pos_as_xyz
x,y,z
-x,-y,z
x,-y,-z
-x,y,-z
-x,-y,-z
x,y,-z
-x,y,z
x,-y,z
x+1/2,y+1/2,z+1/2
-x+1/2,-y+1/2,z+1/2
x+1/2,-y+1/2,-z+1/2
-x+1/2,y+1/2,-z+1/2
-x+1/2,-y+1/2,-z+1/2
x+1/2,y+1/2,-z+1/2
-x+1/2,y+1/2,z+1/2
x+1/2,-y+1/2,z+1/2

loop_
_atom_site_label
_atom_site_type_symbol
_atom_site_fract_x
_atom_site_fract_y
_atom_site_fract_z
_atom_site_occupancy
_atom_site_U_iso_or_equiv
Cs2 Cs+1 0.5 0.1872 0.5 1 0.0
V1 V+3 0 0 0.5 1 0.0
Cs1 Cs+1 0 0.5 0.5 1 0.0
Cl1 Cl-1 0.2419 0.3429 0.5 1 0.0
O1 O-2 0 0.0794 0.2715 1 0.0
Cl2 Cl-1 0.2845 0 0.5 1 0.0
